data_2010067
loop_
_publ_author_name
'Nguyen-Huy Dung'
'Viossat, B.'
'Lancelot, J.C.'

_publ_section_title
;
 Sels de <i>S</i>,<i>S</i>'-(alcane-\a,\w-diyle)bis(thiouronium). II.
 T\'etrachloroplatinate(II) de
 <i>S</i>,<i>S</i>'-(octane-1,8-diyle)bis(thiouronium)
;
_journal_issue 9
_journal_name_full 'Acta Crystallographica Section C'
_journal_page_first 1434
_journal_page_last 1437
_journal_paper_doi 10.1107/S0108270194001198
_journal_volume 50
_journal_year 1994
_chemical_formula_sum 'C10 H24 Cl4 N4 Pt S2'
_chemical_formula_weight 601.34
_space_group_IT_number 14
_symmetry_cell_setting monoclinic
_symmetry_space_group_name_Hall '-P 2bc'
_symmetry_space_group_name_H-M 'P 1 1 21/b'
_atom_type_scat_source IntTabIV
_cell_angle_alpha 90.
_cell_angle_beta 90.
_cell_angle_gamma 100.12(3)
_cell_formula_units_Z 2
_cell_length_a 7.144(4)
_cell_length_b 9.417(3)
_cell_length_c 14.862(5)
_cell_measurement_reflns_used 25
_cell_measurement_temperature 293.0(10)
_cell_measurement_theta_max 10.07
_cell_measurement_theta_min 2.9
_cell_volume 984.3(7)
_diffrn_measurement_device 'Syntex-Nicolet P2~1~ quatre-cercles'
_diffrn_measurement_method \q-2\q
_diffrn_radiation_type MoK\a
_diffrn_radiation_wavelength 0.7107
_diffrn_reflns_limit_h_max 11
_diffrn_reflns_limit_h_min -11
_diffrn_reflns_limit_k_max 15
_diffrn_reflns_limit_k_min 0
_diffrn_reflns_limit_l_max 24
_diffrn_reflns_limit_l_min 0
_diffrn_reflns_number 4582
_diffrn_reflns_theta_max 35
_diffrn_standards_decay_% <0.1
_diffrn_standards_interval_count 50
_diffrn_standards_number 3
_exptl_absorpt_coefficient_mu 7.96
_exptl_absorpt_correction_T_max 0.5844
_exptl_absorpt_correction_T_min 0.0653
_exptl_absorpt_correction_type 'ABSCOR (Coppens, Leiserowitz & Rabinovich, 1965)'
_exptl_crystal_colour orang\'e
_exptl_crystal_density_diffrn 2.03
_exptl_crystal_density_meas 2.00(2)
_exptl_crystal_description plaquette
_exptl_crystal_size_max 0.28
_exptl_crystal_size_mid 0.24
_exptl_crystal_size_min 0.08
_refine_diff_density_max 1.91
_refine_diff_density_min -1.79
_refine_ls_extinction_method n\'eant
_refine_ls_goodness_of_fit_obs 3.5
_refine_ls_number_parameters 111
_refine_ls_number_reflns 2252
_refine_ls_R_factor_obs 0.034
_refine_ls_shift/esd_max 0.2
_refine_ls_structure_factor_coef F
_refine_ls_weighting_details 'w = 1/\s^2^(F)'
_refine_ls_weighting_scheme calc
_refine_ls_wR_factor_obs 0.038
_reflns_number_observed 2252
_reflns_number_total 4582
_reflns_observed_criterion I>3\s(I)
_cod_data_source_file pa1084.cif
_cod_data_source_block pa1084_structure_1_of_1
_cod_depositor_comments
;
The following automatic conversions were performed:

'_refine_ls_weighting_scheme' value '1/\s^2^(F)' was changed to
'calc'. New tag '_refine_ls_weighting_details' was created. The value
of the new tag was set to 'w = 1/\s^2^(F)'.

Automatic conversion script
Id: cif_fix_values 3143 2015-03-26 13:38:13Z robertas 
;
_cod_original_cell_volume 984.2(6)
_cod_database_code 2010067

loop_
_symmetry_equiv_pos_as_xyz
x,y,z
-x,-y,-z
x,1/2+y,1/2-z
-x,-1/2-y,-1/2+z

loop_
_atom_site_label
_atom_site_fract_x
_atom_site_fract_y
_atom_site_fract_z
_atom_site_U_iso_or_equiv
Pt .0 .0 .0 .0353(2)
Cl(1) .2813(3) .1389(2) .04390(10) .0480(10)
Cl(2) .0995(3) .0084(2) -.14720(10) .0530(10)
S -.4273(3) .3907(2) -.21880(10) .0600(10)
C(1) -.6170(10) .3990(10) -.1417(6) .062(5)
C(2) -.6540(10) .5494(8) -.1381(5) .051(4)
C(300) -.851(3) .562(2) -.1060(10) .053(9)
C(301) -.764(4) .580(2) -.058(2) .06(2)
C(400) -.9335 .4717 -.0335 .08(2)
C(401) -.8943 .5053 -.0129 .070(10)
C(11) -.3250(10) .2509(7) -.1837(4) .041(4)
N(12) -.3955(9) .1616(7) -.1203(4) .050(4)
N(13) -.1668(9) .2349(7) -.2253(4) .051(4)
H1a -.5948 .3596 -.0817 .0760
H1b -.7428 .3324 -.1659 .0760
H2a -.6389 .5938 -.2009 .0760
H2b -.5467 .6079 -.1004 .0760
H300a -.9519 .5088 -.1494 .0760
H300b -.8695 .6678 -.1083 .0760
H301a -.82 .6798 -.0764 .0760
H301b -.6893 .6069 -.0064 .0760
H400a -.8802 .3912 -.005 .0760
H400b -1.0074 .4343 -.0883 .0760
H401a -.8141 .5707 .0305 .0760
H401b -.8593 .4072 -.0093 .0760
H12a -.2998 .0876 -.1125 .0760
H12b -.5142 .1634 -.0849 .0760
H13a -.1411 .3249 -.2599 .0760
H13b -.086 .1517 -.2246 .0760

loop_
_geom_angle_atom_site_label_1
_geom_angle_atom_site_label_2
_geom_angle_atom_site_label_3
_geom_angle_site_symmetry_3
_geom_angle
_geom_angle_publ_flag
Cl(1) Pt Cl(2) . 90.95(7) yes
C(1) S C(11) . 105.8(4) yes
S C(1) C(2) . 109.3(6) yes
C(1) C(2) C(300) . 114.3(8) yes
C(1) C(2) C(301) . 114.0(10) yes
C(2) C(300) C(401) . 114 yes
C(2) C(301) C(400) . 117 yes
C(300) C(401) C(401) 2_365 113 yes
C(301) C(400) C(400) 2_365 113 yes
S C(11) N(12) . 123.3(6) yes
S C(11) N(13) . 116.0(5) yes
N(12) C(11) N(13) . 120.6(7) yes

loop_
_geom_bond_atom_site_label_1
_geom_bond_atom_site_label_2
_geom_bond_site_symmetry_2
_geom_bond_distance
_geom_bond_publ_flag
Pt Cl(1) . 2.292(2) yes
Pt Cl(2) . 2.298(2) yes
S C(1) . 1.787(8) yes
S C(11) . 1.698(8) yes
C(1) C(2) . 1.480(10) yes
C(2) C(300) . 1.51(2) yes
C(2) C(301) . 1.49(3) yes
C(300) C(401) . 1.49 yes
C(301) C(400) . 1.49 yes
C(400) C(400) 2_365 1.54 yes
C(401) C(401) 2_365 1.54 yes
C(11) N(12) . 1.305(8) yes
C(11) N(13) . 1.317(9) yes
C(1) H1a . 0.99 no
C(1) H1b . 1.07 no
C(2) H2a . 1.02 no
C(2) H2b . 1.03 no
C(300) H300a . 1.03 no
C(300) H300b . 1.03 no
C(301) H301a . 1.12 no
C(301) H301b . 0.94 no
C(400) H400a . 1.00 no
C(400) H400b . 1.00 no
C(401) H401a . 1.00 no
C(401) H401b . 1.00 no
N(12) H12a . 1.07 no
N(12) H12b . 1.00 no
N(13) H13a . 0.98 no
N(13) H13b . 1.05 no

loop_
_geom_torsion_atom_site_label_1
_geom_torsion_atom_site_label_2
_geom_torsion_atom_site_label_3
_geom_torsion_atom_site_label_4
_geom_torsion_site_symmetry_4
_geom_torsion
_geom_torsion_publ_flag
N(12) C(11) S C(1) . 8.3(7) yes
N(13) C(11) S C(1) . -172.6(6) yes
C(11) S C(1) C(2) . 153.3(6) yes
S C(1) C(2) C(300) . 157.6(9) yes
S C(1) C(2) C(301) . -162(2) yes
C(1) C(2) C(300) C(401) . 61.0(10) yes
C(1) C(2) C(301) C(400) . -45(2) yes
C(2) C(300) C(401) C(401) 2_365 -170.0(10) yes
C(2) C(301) C(400) C(400) 2_365 -165.0(10) yes
